data_2001360
loop_
_publ_author_name
'Wang, B.'
'Takusagawa, F.'
'Mertes, M. P.'
'Bowman-James, K.'

_publ_section_title
;
 Structure of the product from a novel cyclization reaction involving a
 C(6)-substituted uridine analog
;
_journal_issue 9
_journal_name_full 'Acta Crystallographica Section C'
_journal_page_first 1568
_journal_page_last 1571
_journal_paper_doi 10.1107/S0108270193004123
_journal_volume 49
_journal_year 1993
_chemical_formula_sum 'C25 H31 N3 O6'
_chemical_formula_weight 469.54
_symmetry_cell_setting tetragonal
_symmetry_space_group_name_Hall 'P 41n 2abw'
_symmetry_space_group_name_H-M 'P 43 21 2'
_cell_angle_alpha 90
_cell_angle_beta 90
_cell_angle_gamma 90
_cell_formula_units_Z 8
_cell_length_a 12.577(2)
_cell_length_b 12.577(2)
_cell_length_c 29.893(4)
_cell_volume 4728.5(12)
_diffrn_radiation_type Cu
_diffrn_radiation_wavelength 1.5418
_exptl_absorpt_coefficient_mu 0.79
_exptl_crystal_density_diffrn 1.319
_exptl_crystal_F_000 2000
_cod_data_source_file hh1000.cif
_cod_data_source_block hh1000_structure_1_of_1
_cod_original_cell_volume 4729.0(10)
_cod_database_code 2001360

loop_
_atom_site_label
_atom_site_fract_x
_atom_site_fract_y
_atom_site_fract_z
N(1) .2614(2) -.0796(2) .58827(9)
C(2) .3541(3) -.1296(3) .59990(10)
N(3) .3451(2) -.2369(2) .61185(9)
C(4) .2544(3) -.2876(3) .62420(10)
C(5) .1539(3) -.2252(3) .62000(10)
C(6) .1588(3) -.1354(3) .58560(10)
C(7) .1334(3) -.1731(3) .53800(10)
C(8) .0127(3) -.1702(4) .53630(10)
C(9) -.0155(3) -.0678(3) .56070(10)
C(10) .0623(3) -.0646(3) .59980(10)
N(11) .0188(2) -.1154(2) .64071(8)
C(12) -.0329(3) -.0412(3) .67170(10)
C(13) .0438(3) .0468(3) .68750(10)
C(14) .1498(3) .0003(3) .70035(9)
C(15) .2222(3) .0651(4) .72390(10)
C(16) .3187(4) .0253(5) .73840(10)
C(17) .3439(3) -.0807(4) .73080(10)
C(18) .2740(3) -.1433(3) .70720(10)
C(19) .1782(3) -.1035(3) .69039(9)
C(20) .1066(2) -.1741(3) .66250(10)
O(2) .4409(2) -.0882(2) .59946(8)
O(4) .2561(2) -.3792(2) .63730(10)
C(1') .2684(3) .0282(3) .57090(10)
C(2') .3067(3) .1138(3) .60360(10)
C(3') .3750(3) .1876(3) .57570(10)
C(4') .3829(3) .1371(3) .52930(10)
C(5') .4963(4) .1218(4) .51300(10)
C(6') .2477(4) .2849(3) .61210(10)
C(7') .1541(6) .3525(6) .6006(3)
C(8') .3020(7) .3265(6) .6524(2)
O(1') .3384(2) .0314(2) .53342(7)
O(2') .2185(2) .1778(2) .61695(9)
O(3') .3166(3) .2835(2) .57420(10)
O(5') .5617(2) .0689(3) .54500(10)
H(3) .409(3) -.281(3) .6160(10)
H(5) .112(3) -.277(3) .6100(10)
H(7a) .167(3) -.243(3) .5340(10)
H(7b) .172(3) -.125(3) .5170(10)
H(8a) -.011(3) -.224(4) .5510(10)
H(8b) -.010(3) -.188(3) .5060(10)
H(9a) -.086(3) -.059(3) .5720(10)
H(9b) -.001(3) -.001(4) .5420(10)
H(10) .080(3) -.003(3) .6060(10)
H(12a) -.059(3) -.087(3) .6950(10)
H(12b) -.088(3) -.003(2) .6580(10)
H(13a) .000(3) .078(3) .7170(10)
H(13b) .067(3) .099(3) .6620(10)
H(15) .202(3) .128(3) .7320(10)
H(16) .366(3) .074(3) .7530(10)
H(17) .401(4) -.115(3) .7460(10)
H(18) .288(3) -.221(3) .7040(10)
H(20) .079(2) -.229(3) .6815(9)
H(1') .191(2) .051(2) .5619(8)
H(2') .345(4) .078(2) .6270(10)
H(3') .446(5) .206(4) .590(2)
H(4') .332(3) .182(3) .5060(10)
H(5'a) .523(3) .197(4) .5060(10)
H(5'b) .493(3) .085(3) .4850(10)
H(7'a) .115(5) .330(4) .580(2)
H(7'b) .166(9) .440(10) .590(4)
H(7'c) .110(5) .360(5) .622(2)
H(8'a) .365(5) .292(5) .657(2)
H(8'b) .262(3) .315(3) .6750(10)
H(8'c) .322(5) .410(6) .655(2)
H(O5') .515(5) .001(5) .563(2)

loop_
_geom_angle_atom_site_label_1
_geom_angle_atom_site_label_2
_geom_angle_atom_site_label_3
_geom_angle
C(2) N(1) C(6) 122.8(3)
C(2) N(1) C(1') 117.9(3)
C(6) N(1) C(1') 118.6(3)
N(1) C(2) N(3) 116.0(3)
N(1) C(2) O(2) 124.6(3)
N(3) C(2) O(2) 119.4(3)
C(2) N(3) C(4) 126.1(3)
N(3) C(4) C(5) 116.2(3)
N(3) C(4) O(4) 121.2(3)
C(5) C(4) O(4) 122.7(3)
C(4) C(5) C(6) 114.3(3)
C(4) C(5) C(20) 118.4(3)
C(6) C(5) C(20) 105.2(3)
N(1) C(6) C(5) 110.6(3)
N(1) C(6) C(7) 112.4(3)
N(1) C(6) C(10) 113.2(3)
C(5) C(6) C(7) 112.8(3)
C(5) C(6) C(10) 101.9(3)
C(7) C(6) C(10) 105.4(3)
C(6) C(7) C(8) 103.5(3)
C(7) C(8) C(9) 103.6(3)
C(8) C(9) C(10) 103.9(3)
C(6) C(10) C(9) 106.0(3)
C(6) C(10) N(11) 105.3(3)
C(9) C(10) N(11) 112.6(3)
C(10) N(11) C(12) 114.2(3)
C(10) N(11) C(20) 107.6(2)
C(12) N(11) C(20) 111.8(3)
N(11) C(12) C(13) 111.8(3)
C(12) C(13) C(14) 110.7(3)
C(13) C(14) C(15) 118.3(3)
C(13) C(14) C(19) 122.6(3)
C(15) C(14) C(19) 119.0(3)
C(14) C(15) C(16) 120.9(4)
C(15) C(16) C(17) 119.8(4)
C(16) C(17) C(18) 119.1(4)
C(17) C(18) C(19) 122.0(4)
C(14) C(19) C(18) 118.8(3)
C(14) C(19) C(20) 121.2(3)
C(5) C(20) N(11) 97.7(2)
C(5) C(20) C(19) 118.(2)
N(11) C(20) C(19) 113.2(3)
N(1) C(1') C(2') 116.5(3)
N(1) C(1') O(1') 110.1(3)
C(2') C(1') O(1') 106.7(3)
C(1') C(2') C(3') 104.9(3)
C(1') C(2') O(2') 109.3(3)
C(3') C(2') O(2') 104.4(3)
C(2') C(3') C(4') 106.4(3)
C(2') C(3') O(3') 104.3(3)
C(4') C(3') O(3') 111.1(3)
C(3') C(4') C(5') 113.9(3)
C(3') C(4') O(1') 106.2(3)
C(5') C(4') O(1') 105.9(3)
C(4') C(5') O(5') 112.7(3)
C(7') C(6') C(8') 110.5(5)
C(7') C(6') O(2') 111.3(4)
C(7') C(6') O(3') 107.6(4)
C(8') C(6') O(2') 112.1(4)
C(8') C(6') O(3') 111.8(5)
O(2') C(6') O(3') 103.3(3)
C(1') O(1') C(4') 109.4(2)
C(2') O(2') C(6') 108.0(3)
C(3') O(3') C(6') 107.5(3)
C(18) C(19) C(20) 120.0(3)

loop_
_geom_bond_atom_site_label_1
_geom_bond_atom_site_label_2
_geom_bond_distance
N(1) C(2) 1.370(4)
N(1) C(6) 1.471(4)
N(1) C(1') 1.454(4)
C(2) N(3) 1.401(4)
C(2) O(2) 1.210(4)
N(3) C(4) 1.358(4)
C(4) C(5) 1.493(5)
C(4) O(4) 1.217(4)
C(5) C(6) 1.529(4)
C(5) C(20) 1.543(5)
C(6) C(7) 1.531(5)
C(6) C(10) 1.564(5)
C(7) C(8) 1.519(6)
C(8) C(9) 1.523(6)
C(9) C(10) 1.525(5)
C(10) N(11) 1.484(4)
N(11) C(12) 1.467(5)
N(11) C(20) 1.479(4)
C(12) C(13) 1.543(5)
C(13) C(14) 1.506(5)
C(14) C(15) 1.410(5)
C(14) C(19) 1.386(5)
C(15) C(16) 1.383(6)
C(16) C(17) 1.389(8)
C(17) C(18) 1.376(6)
C(18) C(19) 1.399(5)
C(19) C(20) 1.515(5)
C(1') C(2') 1.532(5)
C(1') O(1') 1.425(4)
C(2') C(3') 1.515(5)
C(2') O(2') 1.427(5)
C(3') C(4') 1.529(5)
C(3') O(3') 1.414(5)
C(4') C(5') 1.519(6)
C(4') O(1') 1.448(4)
C(5') O(5') 1.426(6)
C(6') C(7') 1.493(9)
C(6') C(8') 1.480(8)
C(6') O(2') 1.404(5)
C(6') O(3') 1.426(6)
N(3) H(3) 0.99(3)
C(5) H(5) 0.89(4)
C(7) H(7a) 0.98(4)
C(7) H(7b) 1.00(4)
C(8) H(8a) 0.86(4)
C(8) H(8b) 0.98(4)
C(9) H(9a) 0.96(4)
C(9) H(9b) 1.03(5)
C(10) H(10) 0.83(4)
C(12) H(12a) 0.96(3)
C(12) H(12b) 0.94(3)
C(13) H(13a) 1.11(4)
C(13) H(13b) 1.05(4)
C(15) H(15) 0.87(4)
C(16) H(16) 0.96(4)
C(17) H(17) 0.95(5)
C(18) H(18) 1.00(4)
C(20) H(20) 0.96(3)
C(1') H(1') 1.05(3)
C(2') H(2') 0.96(4)
C(3') H(3') 1.02(6)
C(4') H(4') 1.10(4)
C(5') H(5'a) 1.03(5)
C(5') H(5'b) 0.96(4)
C(7') H(7'a) 0.84(6)
C(7') H(7'b) 1.16(12)
C(7') H(7'c) 0.85(6)
C(8') H(8'a) 0.91(7)
C(8') H(8'b) 0.86(4)
C(8') H(8'c) 1.08(7)
O(5') H(O5') 1.17(6)
